data_4036625
loop_
_publ_author_name
'Wang, Huai-Wei'
'Cui, Pei-Pei'
'Lu, Yi'
'Sun, Wei-Yin'
'Yu, Jin-Quan'

_publ_section_title
;
 Ligand-Promoted Rh(III)-Catalyzed Coupling of Aryl C-H Bonds with
 Arylboron Reagents.
;
_journal_issue 8
_journal_name_full 'The Journal of organic chemistry'
_journal_page_first 3416
_journal_page_last 3422
_journal_paper_doi 10.1021/acs.joc.6b00083
_journal_volume 81
_journal_year 2016
_chemical_formula_sum 'C22 H14 F5 N O4'
_chemical_formula_weight 451.34
_space_group_IT_number 14
_space_group_name_Hall '-P 2ybc'
_space_group_name_H-M_alt 'P 1 21/c 1'
_symmetry_cell_setting monoclinic
_symmetry_space_group_name_H-M 'P 1 21/c 1'
_atom_sites_solution_hydrogens geom
_atom_sites_solution_primary direct
_atom_sites_solution_secondary difmap
_audit_creation_method SHELXL-97
_cell_angle_alpha 90.00
_cell_angle_beta 100.124(3)
_cell_angle_gamma 90.00
_cell_formula_units_Z 4
_cell_length_a 9.0667(19)
_cell_length_b 11.320(2)
_cell_length_c 19.536(4)
_cell_measurement_temperature 296(2)
_cell_volume 1973.9(7)
_computing_structure_refinement 'SHELXL-97 (Sheldrick, 1997)'
_computing_structure_solution 'SHELXS-97 (Sheldrick, 1990)'
_diffrn_ambient_temperature 296(2)
_diffrn_measured_fraction_theta_full 0.998
_diffrn_measured_fraction_theta_max 0.998
_diffrn_measurement_device_type 'CCD area detector'
_diffrn_measurement_method 'phi and omega scans'
_diffrn_radiation_monochromator graphite
_diffrn_radiation_source 'fine-focus sealed tube'
_diffrn_radiation_type MoK\a
_diffrn_radiation_wavelength 0.71073
_diffrn_reflns_av_R_equivalents 0.0328
_diffrn_reflns_av_sigmaI/netI 0.0399
_diffrn_reflns_limit_h_max 11
_diffrn_reflns_limit_h_min -11
_diffrn_reflns_limit_k_max 14
_diffrn_reflns_limit_k_min -13
_diffrn_reflns_limit_l_max 16
_diffrn_reflns_limit_l_min -25
_diffrn_reflns_number 12864
_diffrn_reflns_theta_full 27.62
_diffrn_reflns_theta_max 27.62
_diffrn_reflns_theta_min 2.09
_exptl_absorpt_coefficient_mu 0.136
_exptl_absorpt_correction_T_max 0.9734
_exptl_absorpt_correction_T_min 0.9579
_exptl_absorpt_correction_type multi-scan
_exptl_absorpt_process_details sadabs
_exptl_crystal_colour colorless
_exptl_crystal_density_diffrn 1.519
_exptl_crystal_density_method 'not measured'
_exptl_crystal_description block
_exptl_crystal_F_000 920
_exptl_crystal_size_max 0.32
_exptl_crystal_size_mid 0.25
_exptl_crystal_size_min 0.20
_refine_diff_density_max 0.162
_refine_diff_density_min -0.190
_refine_diff_density_rms 0.038
_refine_ls_extinction_method none
_refine_ls_goodness_of_fit_ref 1.030
_refine_ls_hydrogen_treatment mixed
_refine_ls_matrix_type full
_refine_ls_number_parameters 291
_refine_ls_number_reflns 4573
_refine_ls_number_restraints 0
_refine_ls_restrained_S_all 1.030
_refine_ls_R_factor_all 0.0806
_refine_ls_R_factor_gt 0.0448
_refine_ls_shift/su_max 0.002
_refine_ls_shift/su_mean 0.000
_refine_ls_structure_factor_coef Fsqd
_refine_ls_weighting_details 'calc w=1/[\s^2^(Fo^2^)+(0.0603P)^2^+0.2393P] where P=(Fo^2^+2Fc^2^)/3'
_refine_ls_weighting_scheme calc
_refine_ls_wR_factor_gt 0.1143
_refine_ls_wR_factor_ref 0.1352
_reflns_number_gt 2778
_reflns_number_total 4573
_reflns_threshold_expression >2sigma(I)
_cod_data_source_file jo6b00083_si_002.cif
_cod_data_source_block 20150709whw_0m
_cod_depositor_comments
;
The following automatic conversions were performed:

data item '_symmetry_cell_setting' value 'Monoclinic' was changed to
'monoclinic' in accordance with the
/home/saulius/struct/COD-crude-data/automatic-downloads/DataCite-retrospective/ACS/depositions/lib/dictionaries/cif_core.dic
dictionary named 'cif_core.dic' version 2.4.2 last updated on
2011-04-26.

Automatic conversion script
Id: cif_fix_values 6909 2019-04-08 15:41:33Z antanas 
;
_cod_original_sg_symbol_H-M 'P2(1)/c  '
_cod_database_code 4036625

loop_
_symmetry_equiv_pos_as_xyz
'x, y, z'
'-x, y+1/2, -z+1/2'
'-x, -y, -z'
'x, -y-1/2, z-1/2'

loop_
_atom_site_label
_atom_site_type_symbol
_atom_site_fract_x
_atom_site_fract_y
_atom_site_fract_z
_atom_site_U_iso_or_equiv
_atom_site_adp_type
_atom_site_occupancy
_atom_site_symmetry_multiplicity
_atom_site_calc_flag
_atom_site_refinement_flags
N1 N 0.83138(18) 0.73404(14) 0.32031(7) 0.0500(4) Uani 1 1 d .
H1A H 0.7942 0.6816 0.3442 0.060 Uiso 1 1 calc R
O1 O 0.6018(2) 0.27605(12) 0.14356(8) 0.0738(5) Uani 1 1 d .
O2 O 0.87103(15) 0.78953(13) 0.21375(7) 0.0600(4) Uani 1 1 d .
O3 O 0.2580(2) 1.07095(14) 0.07862(8) 0.0786(5) Uani 1 1 d .
O4 O 0.26526(17) 0.98927(12) -0.02387(7) 0.0621(4) Uani 1 1 d .
C1 C 0.5919(2) 0.48162(17) 0.14381(9) 0.0487(5) Uani 1 1 d .
H1 H 0.5112 0.4757 0.1073 0.058 Uiso 1 1 calc R
C2 C 0.6614(2) 0.37881(17) 0.17244(10) 0.0504(5) Uani 1 1 d .
C3 C 0.7818(2) 0.38648(18) 0.22649(10) 0.0520(5) Uani 1 1 d .
H3 H 0.8299 0.3185 0.2457 0.062 Uiso 1 1 calc R
C4 C 0.8295(2) 0.49662(18) 0.25162(10) 0.0500(5) Uani 1 1 d .
H4 H 0.9103 0.5018 0.2881 0.060 Uiso 1 1 calc R
C5 C 0.7604(2) 0.59985(16) 0.22404(9) 0.0433(4) Uani 1 1 d .
C6 C 0.63996(19) 0.59262(16) 0.16823(9) 0.0410(4) Uani 1 1 d .
C7 C 0.55768(19) 0.69848(16) 0.13586(9) 0.0416(4) Uani 1 1 d .
C8 C 0.5163(2) 0.70690(16) 0.06403(9) 0.0503(5) Uani 1 1 d .
H8 H 0.5442 0.6475 0.0360 0.060 Uiso 1 1 calc R
C9 C 0.4343(2) 0.80199(16) 0.03362(9) 0.0502(5) Uani 1 1 d .
H9 H 0.4074 0.8060 -0.0145 0.060 Uiso 1 1 calc R
C10 C 0.3923(2) 0.89122(16) 0.07448(9) 0.0431(4) Uani 1 1 d .
C11 C 0.4351(2) 0.88460(16) 0.14634(9) 0.0456(4) Uani 1 1 d .
H11 H 0.4089 0.9449 0.1743 0.055 Uiso 1 1 calc R
C12 C 0.5161(2) 0.78917(16) 0.17630(9) 0.0448(4) Uani 1 1 d .
H12 H 0.5433 0.7855 0.2244 0.054 Uiso 1 1 calc R
C13 C 0.2989(2) 0.99311(17) 0.04468(10) 0.0482(5) Uani 1 1 d .
C14 C 0.1696(3) 1.0817(2) -0.05811(12) 0.0769(7) Uani 1 1 d .
H14A H 0.0701 1.0719 -0.0484 0.115 Uiso 1 1 calc R
H14B H 0.1670 1.0774 -0.1074 0.115 Uiso 1 1 calc R
H14C H 0.2081 1.1573 -0.0412 0.115 Uiso 1 1 calc R
C15 C 0.6601(3) 0.16743(19) 0.17378(12) 0.0790(7) Uani 1 1 d .
H15A H 0.7655 0.1632 0.1729 0.118 Uiso 1 1 calc R
H15B H 0.6099 0.1026 0.1478 0.118 Uiso 1 1 calc R
H15C H 0.6441 0.1632 0.2210 0.118 Uiso 1 1 calc R
C16 C 0.8255(2) 0.71614(16) 0.25045(9) 0.0447(4) Uani 1 1 d .
C17 C 0.8971(2) 0.83644(17) 0.35380(9) 0.0457(4) Uani 1 1 d .
C18 C 0.8426(2) 0.94820(18) 0.33535(10) 0.0531(5) Uani 1 1 d .
C19 C 0.9110(3) 1.04817(18) 0.36539(11) 0.0593(5) Uani 1 1 d .
C20 C 1.0356(3) 1.03786(19) 0.41602(10) 0.0589(5) Uani 1 1 d .
C21 C 1.0905(2) 0.9286(2) 0.43652(10) 0.0564(5) Uani 1 1 d .
C22 C 1.0213(2) 0.82940(18) 0.40599(9) 0.0511(5) Uani 1 1 d .
F1 F 0.71945(15) 0.96096(11) 0.28689(7) 0.0767(4) Uani 1 1 d .
F2 F 0.85409(19) 1.15489(11) 0.34711(8) 0.0926(5) Uani 1 1 d .
F3 F 1.10316(17) 1.13464(12) 0.44629(7) 0.0857(4) Uani 1 1 d .
F4 F 1.21196(15) 0.91908(14) 0.48658(7) 0.0835(4) Uani 1 1 d .
F5 F 1.07683(16) 0.72301(11) 0.42614(6) 0.0750(4) Uani 1 1 d .

loop_
_atom_site_aniso_label
_atom_site_aniso_U_11
_atom_site_aniso_U_22
_atom_site_aniso_U_33
_atom_site_aniso_U_23
_atom_site_aniso_U_13
_atom_site_aniso_U_12
N1 0.0594(10) 0.0499(9) 0.0395(8) 0.0069(7) 0.0056(7) -0.0103(8)
O1 0.1128(13) 0.0433(8) 0.0597(9) -0.0016(6) -0.0003(8) 0.0035(8)
O2 0.0612(9) 0.0729(10) 0.0435(7) 0.0108(7) 0.0032(6) -0.0213(7)
O3 0.1079(13) 0.0673(10) 0.0600(9) -0.0030(8) 0.0127(9) 0.0386(9)
O4 0.0842(10) 0.0478(8) 0.0474(8) 0.0049(6) -0.0073(7) 0.0146(7)
C1 0.0525(11) 0.0495(11) 0.0420(10) -0.0009(8) 0.0022(8) 0.0034(9)
C2 0.0653(13) 0.0448(11) 0.0427(10) 0.0000(8) 0.0141(9) 0.0048(9)
C3 0.0598(12) 0.0498(11) 0.0480(11) 0.0103(9) 0.0137(9) 0.0132(9)
C4 0.0457(10) 0.0607(12) 0.0418(10) 0.0108(9) 0.0024(8) 0.0063(9)
C5 0.0405(9) 0.0511(11) 0.0383(9) 0.0045(8) 0.0070(7) 0.0003(8)
C6 0.0408(9) 0.0453(10) 0.0370(9) 0.0027(7) 0.0070(7) 0.0030(8)
C7 0.0367(9) 0.0461(10) 0.0405(9) 0.0017(8) 0.0033(7) 0.0000(8)
C8 0.0593(12) 0.0466(11) 0.0411(10) -0.0074(8) -0.0017(8) 0.0096(9)
C9 0.0600(12) 0.0502(11) 0.0363(9) -0.0020(8) -0.0032(8) 0.0073(9)
C10 0.0439(10) 0.0415(10) 0.0419(10) 0.0004(7) 0.0024(8) 0.0009(8)
C11 0.0488(10) 0.0462(10) 0.0422(10) -0.0036(8) 0.0091(8) 0.0019(8)
C12 0.0444(10) 0.0535(11) 0.0354(9) 0.0008(8) 0.0038(7) -0.0004(8)
C13 0.0529(11) 0.0442(11) 0.0455(10) 0.0007(8) 0.0035(8) 0.0018(9)
C14 0.0913(18) 0.0602(14) 0.0698(15) 0.0179(11) -0.0122(13) 0.0175(13)
C15 0.121(2) 0.0433(12) 0.0738(15) 0.0044(11) 0.0202(14) 0.0091(13)
C16 0.0378(9) 0.0540(11) 0.0401(10) 0.0087(8) 0.0006(7) -0.0015(8)
C17 0.0475(10) 0.0525(11) 0.0376(9) 0.0041(8) 0.0088(8) -0.0044(9)
C18 0.0529(12) 0.0549(12) 0.0495(11) 0.0080(9) 0.0038(9) -0.0033(9)
C19 0.0706(14) 0.0497(12) 0.0582(12) 0.0093(10) 0.0131(11) -0.0025(10)
C20 0.0715(14) 0.0596(13) 0.0492(11) -0.0127(10) 0.0203(10) -0.0173(11)
C21 0.0520(12) 0.0762(15) 0.0393(10) -0.0098(9) 0.0036(9) -0.0031(10)
C22 0.0544(11) 0.0569(12) 0.0420(10) 0.0000(9) 0.0087(9) 0.0062(10)
F1 0.0705(8) 0.0644(8) 0.0844(9) 0.0163(7) -0.0164(7) 0.0034(6)
F2 0.1221(13) 0.0485(8) 0.1021(11) 0.0128(7) 0.0055(9) -0.0013(8)
F3 0.1059(11) 0.0769(9) 0.0756(9) -0.0225(7) 0.0199(8) -0.0351(8)
F4 0.0694(8) 0.1099(11) 0.0620(8) -0.0204(7) -0.0138(6) 0.0019(8)
F5 0.0836(9) 0.0700(9) 0.0627(8) -0.0003(6) -0.0108(6) 0.0221(7)

loop_
_atom_type_symbol
_atom_type_description
_atom_type_scat_dispersion_real
_atom_type_scat_dispersion_imag
_atom_type_scat_source
C C 0.0033 0.0016 'International Tables Vol C Tables 4.2.6.8 and 6.1.1.4'
H H 0.0000 0.0000 'International Tables Vol C Tables 4.2.6.8 and 6.1.1.4'
N N 0.0061 0.0033 'International Tables Vol C Tables 4.2.6.8 and 6.1.1.4'
O O 0.0106 0.0060 'International Tables Vol C Tables 4.2.6.8 and 6.1.1.4'
F F 0.0171 0.0103 'International Tables Vol C Tables 4.2.6.8 and 6.1.1.4'

loop_
_geom_angle_atom_site_label_1
_geom_angle_atom_site_label_2
_geom_angle_atom_site_label_3
_geom_angle
C16 N1 C17 121.50(15)
C16 N1 H1A 119.3
C17 N1 H1A 119.3
C2 O1 C15 118.28(17)
C13 O4 C14 117.25(16)
C6 C1 C2 121.77(17)
C6 C1 H1 119.1
C2 C1 H1 119.1
O1 C2 C3 124.95(18)
O1 C2 C1 115.37(17)
C3 C2 C1 119.68(18)
C4 C3 C2 118.97(17)
C4 C3 H3 120.5
C2 C3 H3 120.5
C3 C4 C5 121.98(17)
C3 C4 H4 119.0
C5 C4 H4 119.0
C4 C5 C6 119.25(17)
C4 C5 C16 118.85(15)
C6 C5 C16 121.66(15)
C1 C6 C5 118.32(16)
C1 C6 C7 118.60(15)
C5 C6 C7 123.04(16)
C12 C7 C8 118.14(16)
C12 C7 C6 121.24(15)
C8 C7 C6 120.59(16)
C9 C8 C7 121.12(17)
C9 C8 H8 119.4
C7 C8 H8 119.4
C8 C9 C10 120.21(16)
C8 C9 H9 119.9
C10 C9 H9 119.9
C9 C10 C11 119.16(16)
C9 C10 C13 122.44(16)
C11 C10 C13 118.38(16)
C12 C11 C10 120.29(17)
C12 C11 H11 119.9
C10 C11 H11 119.9
C11 C12 C7 121.07(16)
C11 C12 H12 119.5
C7 C12 H12 119.5
O3 C13 O4 123.07(18)
O3 C13 C10 124.26(17)
O4 C13 C10 112.67(16)
O4 C14 H14A 109.5
O4 C14 H14B 109.5
H14A C14 H14B 109.5
O4 C14 H14C 109.5
H14A C14 H14C 109.5
H14B C14 H14C 109.5
O1 C15 H15A 109.5
O1 C15 H15B 109.5
H15A C15 H15B 109.5
O1 C15 H15C 109.5
H15A C15 H15C 109.5
H15B C15 H15C 109.5
O2 C16 N1 121.86(17)
O2 C16 C5 123.49(16)
N1 C16 C5 114.65(15)
C22 C17 C18 116.91(18)
C22 C17 N1 121.18(17)
C18 C17 N1 121.90(16)
F1 C18 C19 118.13(18)
F1 C18 C17 119.90(17)
C19 C18 C17 121.97(18)
F2 C19 C20 120.0(2)
F2 C19 C18 120.47(19)
C20 C19 C18 119.47(19)
F3 C20 C21 119.7(2)
F3 C20 C19 120.2(2)
C21 C20 C19 120.03(19)
F4 C21 C20 119.73(19)
F4 C21 C22 120.3(2)
C20 C21 C22 119.93(18)
F5 C22 C21 119.33(17)
F5 C22 C17 119.00(18)
C21 C22 C17 121.66(18)

loop_
_geom_bond_atom_site_label_1
_geom_bond_atom_site_label_2
_geom_bond_distance
N1 C16 1.371(2)
N1 C17 1.411(2)
N1 H1A 0.8600
O1 C2 1.363(2)
O1 C15 1.425(3)
O2 C16 1.216(2)
O3 C13 1.200(2)
O4 C13 1.321(2)
O4 C14 1.446(2)
C1 C6 1.387(3)
C1 C2 1.393(3)
C1 H1 0.9300
C2 C3 1.381(3)
C3 C4 1.381(3)
C3 H3 0.9300
C4 C5 1.389(3)
C4 H4 0.9300
C5 C6 1.403(2)
C5 C16 1.497(3)
C6 C7 1.492(2)
C7 C12 1.388(3)
C7 C8 1.391(2)
C8 C9 1.381(2)
C8 H8 0.9300
C9 C10 1.382(3)
C9 H9 0.9300
C10 C11 1.391(2)
C10 C13 1.488(3)
C11 C12 1.378(2)
C11 H11 0.9300
C12 H12 0.9300
C14 H14A 0.9600
C14 H14B 0.9600
C14 H14C 0.9600
C15 H15A 0.9600
C15 H15B 0.9600
C15 H15C 0.9600
C17 C22 1.382(3)
C17 C18 1.383(3)
C18 F1 1.339(2)
C18 C19 1.372(3)
C19 F2 1.337(2)
C19 C20 1.370(3)
C20 F3 1.341(2)
C20 C21 1.366(3)
C21 F4 1.343(2)
C21 C22 1.371(3)
C22 F5 1.338(2)

loop_
_geom_torsion_atom_site_label_1
_geom_torsion_atom_site_label_2
_geom_torsion_atom_site_label_3
_geom_torsion_atom_site_label_4
_geom_torsion
C15 O1 C2 C3 4.5(3)
C15 O1 C2 C1 -175.32(19)
C6 C1 C2 O1 179.61(18)
C6 C1 C2 C3 -0.2(3)
O1 C2 C3 C4 -178.98(18)
C1 C2 C3 C4 0.8(3)
C2 C3 C4 C5 -0.2(3)
C3 C4 C5 C6 -1.1(3)
C3 C4 C5 C16 -175.52(18)
C2 C1 C6 C5 -1.0(3)
C2 C1 C6 C7 -178.70(17)
C4 C5 C6 C1 1.6(3)
C16 C5 C6 C1 175.94(16)
C4 C5 C6 C7 179.20(16)
C16 C5 C6 C7 -6.5(3)
C1 C6 C7 C12 133.60(19)
C5 C6 C7 C12 -44.0(3)
C1 C6 C7 C8 -44.3(2)
C5 C6 C7 C8 138.19(19)
C12 C7 C8 C9 -0.8(3)
C6 C7 C8 C9 177.12(17)
C7 C8 C9 C10 0.2(3)
C8 C9 C10 C11 0.8(3)
C8 C9 C10 C13 -177.47(18)
C9 C10 C11 C12 -1.1(3)
C13 C10 C11 C12 177.19(17)
C10 C11 C12 C7 0.5(3)
C8 C7 C12 C11 0.4(3)
C6 C7 C12 C11 -177.46(16)
C14 O4 C13 O3 -2.5(3)
C14 O4 C13 C10 177.55(17)
C9 C10 C13 O3 178.6(2)
C11 C10 C13 O3 0.3(3)
C9 C10 C13 O4 -1.5(3)
C11 C10 C13 O4 -179.79(16)
C17 N1 C16 O2 -3.0(3)
C17 N1 C16 C5 176.51(16)
C4 C5 C16 O2 119.5(2)
C6 C5 C16 O2 -54.8(3)
C4 C5 C16 N1 -59.9(2)
C6 C5 C16 N1 125.74(18)
C16 N1 C17 C22 -117.7(2)
C16 N1 C17 C18 61.1(3)
C22 C17 C18 F1 -177.65(18)
N1 C17 C18 F1 3.5(3)
C22 C17 C18 C19 2.3(3)
N1 C17 C18 C19 -176.58(18)
F1 C18 C19 F2 0.9(3)
C17 C18 C19 F2 -178.99(19)
F1 C18 C19 C20 178.8(2)
C17 C18 C19 C20 -1.1(3)
F2 C19 C20 F3 -1.6(3)
C18 C19 C20 F3 -179.50(18)
F2 C19 C20 C21 177.57(18)
C18 C19 C20 C21 -0.3(3)
F3 C20 C21 F4 -0.3(3)
C19 C20 C21 F4 -179.5(2)
F3 C20 C21 C22 179.65(18)
C19 C20 C21 C22 0.5(3)
F4 C21 C22 F5 -0.6(3)
C20 C21 C22 F5 179.47(18)
F4 C21 C22 C17 -179.26(19)
C20 C21 C22 C17 0.8(3)
C18 C17 C22 F5 179.20(17)
N1 C17 C22 F5 -1.9(3)
C18 C17 C22 C21 -2.1(3)
N1 C17 C22 C21 176.74(17)
